data_8100406
loop_
_publ_author_name
'Fornasini, Maria L.'
'Manfrinetti, Pietro'
'Mazzone, Donata'

_publ_section_title
;
Crystal structure of trieuropium octacopper tetrastannide, Eu~3~Cu~8~Sn~4~
;
_journal_issue 3
_journal_name_full 'Zeitschrift f\"ur Kristallographie - New Crystal Structures'
_journal_page_first 279
_journal_page_last 280
_journal_volume 218
_journal_year 2003
_chemical_formula_structural 'Eu3 Cu8 Sn4'
_chemical_formula_sum 'Cu8 Eu3 Sn4'
_chemical_formula_weight 1438.96
_space_group_IT_number 186
_symmetry_cell_setting hexagonal
_symmetry_space_group_name_Hall 'P 6c -2c'
_symmetry_space_group_name_H-M 'P 63 m c'
_cell_angle_alpha 90.00
_cell_angle_beta 90.00
_cell_angle_gamma 120.00
_cell_formula_units_Z 2
_cell_length_a 9.251(2)
_cell_length_b 9.251(2)
_cell_length_c 7.801(1)
_cell_measurement_temperature 293(2)
_cell_volume 578.2(2)
_diffrn_ambient_temperature 293(2)
_exptl_crystal_density_diffrn 8.266
_refine_ls_R_factor_obs 0.0257
_refine_ls_wR_factor_obs 0.0612
_cod_database_code 8100406

loop_
_symmetry_equiv_pos_as_xyz
'x, y, z'
'-y, x-y, z'
'-x+y, -x, z'
'-x, -y, z+1/2'
'y, -x+y, z+1/2'
'x-y, x, z+1/2'
'-y, -x, z'
'-x+y, y, z'
'x, x-y, z'
'y, x, z+1/2'
'x-y, -y, z+1/2'
'-x, -x+y, z+1/2'

loop_
_atom_site_label
_atom_site_type_symbol
_atom_site_fract_x
_atom_site_fract_y
_atom_site_fract_z
_atom_site_U_iso_or_equiv
_atom_site_adp_type
_atom_site_occupancy
_atom_site_calc_flag
_atom_site_refinement_flags
_atom_site_disorder_assembly
_atom_site_disorder_group
Eu Eu 0.47567(4) 0.52433(4) 0.0000 0.00786(16) Uani 1 d S . .
Cu1 Cu 0.8375(2) 0.1625(2) 0.8293(3) 0.0122(4) Uani 1 d S . .
Cu2 Cu 0.89963(11) 0.10037(11) 0.5235(2) 0.0116(4) Uani 1 d S . .
Cu3 Cu 0.3333 0.6667 0.6685(5) 0.0110(8) Uani 1 d S . .
Cu4 Cu 0.0000 0.0000 0.2743(4) 0.0133(6) Uani 1 d S . .
Sn1 Sn 0.83348(10) 0.16652(10) 0.20547(16) 0.0070(2) Uani 1 d S . .
Sn2 Sn 0.3333 0.6667 0.3151(2) 0.0087(4) Uani 1 d S . .

loop_
_atom_site_aniso_label
_atom_site_aniso_U_11
_atom_site_aniso_U_22
_atom_site_aniso_U_33
_atom_site_aniso_U_23
_atom_site_aniso_U_13
_atom_site_aniso_U_12
Eu 0.0075(2) 0.0075(2) 0.0075(3) 0.00035(16) -0.00035(16) 0.0029(2)
Cu1 0.0111(7) 0.0111(7) 0.0137(8) -0.0012(4) 0.0012(4) 0.0050(8)
Cu2 0.0123(5) 0.0123(5) 0.0106(9) 0.0007(4) -0.0007(4) 0.0063(6)
Cu3 0.0079(11) 0.0079(11) 0.0173(16) 0.000 0.000 0.0040(6)
Cu4 0.0132(8) 0.0132(8) 0.0134(16) 0.000 0.000 0.0066(4)
Sn1 0.0073(3) 0.0073(3) 0.0075(4) 0.00009(19) -0.00009(19) 0.0046(4)
Sn2 0.0086(6) 0.0086(6) 0.0089(8) 0.000 0.000 0.0043(3)

loop_
_geom_bond_atom_site_label_1
_geom_bond_atom_site_label_2
_geom_bond_distance
_geom_bond_site_symmetry_2
_geom_bond_publ_flag
Eu Cu1 3.2026(17) 2_654 ?
Eu Cu1 3.2026(17) 3_664 ?
Eu Cu2 3.2643(15) 6_554 ?
Eu Cu2 3.2643(15) 5_564 ?
Eu Sn1 3.3014(10) 2_655 ?
Eu Sn1 3.3014(10) 3_665 ?
Eu Cu3 3.3309(17) 4_664 ?
Eu Sn2 3.3529(14) . ?
Eu Sn2 3.3834(11) 4_664 ?
Eu Sn1 3.3954(12) 5_564 ?
Eu Sn1 3.3954(12) 6_554 ?
Eu Cu3 3.448(3) 1_554 ?
Eu Cu1 3.613(2) 5_564 ?
Eu Cu1 3.613(2) 6_554 ?
Eu Eu 3.9503(13) 3_565 ?
Eu Eu 3.9503(13) 2_665 ?
Eu Eu 3.9777(5) 4_665 ?
Eu Eu 3.9777(5) 4_664 ?
Cu1 Cu2 2.584(3) . ?
Cu1 Cu4 2.638(3) 4_655 ?
Cu1 Cu2 2.734(3) 5_665 ?
Cu1 Cu2 2.734(3) 6_545 ?
Cu1 Sn2 2.740(3) 4_665 ?
Cu1 Sn1 2.8076(14) 6_545 ?
Cu1 Sn1 2.8076(14) 5_665 ?
Cu1 Sn1 2.936(2) 1_556 ?
Cu1 Eu 3.2026(17) 3_666 ?
Cu1 Eu 3.2026(17) 2_656 ?
Cu1 Eu 3.613(2) 5 ?
Cu1 Eu 3.613(2) 6_655 ?
Cu2 Cu4 2.523(3) 1_655 ?
Cu2 Cu4 2.532(3) 4_655 ?
Cu2 Sn1 2.698(2) . ?
Cu2 Sn1 2.7256(17) 5_665 ?
Cu2 Sn1 2.7256(17) 6_545 ?
Cu2 Cu1 2.734(3) 6_544 ?
Cu2 Cu1 2.734(3) 5_664 ?
Cu2 Cu2 2.786(3) 2_645 ?
Cu2 Cu2 2.786(3) 3_765 ?
Cu2 Eu 3.2643(15) 5 ?
Cu2 Eu 3.2643(15) 6_655 ?
Cu3 Sn1 2.6883(18) 4_665 ?
Cu3 Sn1 2.6883(18) 6 ?
Cu3 Sn1 2.6883(18) 5_565 ?
Cu3 Sn2 2.757(3) . ?
Cu3 Eu 3.3308(17) 6 ?
Cu3 Eu 3.3308(17) 5_565 ?
Cu3 Eu 3.3308(17) 4_665 ?
Cu3 Eu 3.448(3) 2_666 ?
Cu3 Eu 3.448(3) 3_566 ?
Cu3 Eu 3.448(3) 1_556 ?
Cu4 Cu2 2.523(3) 3_665 ?
Cu4 Cu2 2.523(3) 2_545 ?
Cu4 Cu2 2.523(3) 1_455 ?
Cu4 Cu2 2.532(3) 6_444 ?
Cu4 Cu2 2.532(3) 5_564 ?
Cu4 Cu2 2.532(3) 4_654 ?
Cu4 Cu1 2.638(3) 6_444 ?
Cu4 Cu1 2.638(3) 4_654 ?
Cu4 Cu1 2.638(3) 5_564 ?
Cu4 Sn1 2.7217(19) 2_545 ?
Cu4 Sn1 2.7217(19) 3_665 ?
Cu4 Sn1 2.7217(19) 1_455 ?
Sn1 Cu3 2.6883(18) 4_664 ?
Sn1 Cu4 2.7217(19) 1_655 ?
Sn1 Cu2 2.7256(17) 6_544 ?
Sn1 Cu2 2.7256(17) 5_664 ?
Sn1 Cu1 2.8076(14) 5_664 ?
Sn1 Cu1 2.8076(14) 6_544 ?
Sn1 Cu1 2.936(2) 1_554 ?
Sn1 Eu 3.3014(10) 2_655 ?
Sn1 Eu 3.3014(10) 3_665 ?
Sn1 Eu 3.3954(12) 6_655 ?
Sn1 Eu 3.3954(12) 5 ?
Sn2 Cu1 2.740(3) 4_664 ?
Sn2 Cu1 2.740(3) 5_564 ?
Sn2 Cu1 2.740(3) 6_554 ?
Sn2 Eu 3.3529(14) 3_565 ?
Sn2 Eu 3.3529(14) 2_665 ?
Sn2 Eu 3.3834(11) 5_565 ?
Sn2 Eu 3.3834(11) 6 ?
Sn2 Eu 3.3834(11) 4_665 ?
